data_7026157
loop_
_publ_author_name
'Boulho, C\'edric'
'Djukic, Jean-Pierre'

_publ_section_title
;
 The dehydrogenation of ammonia-borane catalysed by
 dicarbonylruthenacyclic(II) complexes.
;
_journal_issue 38
_journal_name_full 'Dalton transactions (Cambridge, England : 2003)'
_journal_page_first 8893
_journal_page_last 8905
_journal_paper_doi 10.1039/c0dt00241k
_journal_volume 39
_journal_year 2010
_chemical_formula_moiety 'C23 H23 Cl N2 O2 Ru'
_chemical_formula_sum 'C23 H23 Cl N2 O2 Ru'
_chemical_formula_weight 495.95
_chemical_name_systematic
;
?
;
_space_group_IT_number 14
_symmetry_cell_setting monoclinic
_symmetry_space_group_name_Hall '-P 2ybc'
_symmetry_space_group_name_H-M 'P 1 21/c 1'
_atom_sites_solution_hydrogens geom
_atom_sites_solution_primary direct
_atom_sites_solution_secondary difmap
_audit_creation_method SHELXL-97
_cell_angle_alpha 90.00
_cell_angle_beta 115.955(2)
_cell_angle_gamma 90.00
_cell_formula_units_Z 8
_cell_length_a 17.6291(5)
_cell_length_b 11.5208(3)
_cell_length_c 24.1776(6)
_cell_measurement_reflns_used 9007
_cell_measurement_temperature 173(2)
_cell_measurement_theta_max 29.00
_cell_measurement_theta_min 2.58
_cell_volume 4415.2(2)
_computing_cell_refinement 'Bruker SAINT'
_computing_data_collection 'Bruker APEX2'
_computing_data_reduction 'Bruker SAINT'
_computing_molecular_graphics 'Bruker SHELXTL'
_computing_publication_material 'Bruker SHELXTL'
_computing_structure_refinement 'SHELXL-97 (Sheldrick, 1997)'
_computing_structure_solution 'SHELXS-97 (Sheldrick, 2008)'
_diffrn_ambient_temperature 173(2)
_diffrn_measured_fraction_theta_full 0.998
_diffrn_measured_fraction_theta_max 0.998
_diffrn_measurement_device_type 'Bruker APEX-II CCD'
_diffrn_measurement_method '\f and \w scans'
_diffrn_radiation_monochromator graphite
_diffrn_radiation_source 'fine-focus sealed tube'
_diffrn_radiation_type MoK\a
_diffrn_radiation_wavelength 0.71073
_diffrn_reflns_av_R_equivalents 0.0196
_diffrn_reflns_av_sigmaI/netI 0.0224
_diffrn_reflns_limit_h_max 24
_diffrn_reflns_limit_h_min -24
_diffrn_reflns_limit_k_max 13
_diffrn_reflns_limit_k_min -15
_diffrn_reflns_limit_l_max 24
_diffrn_reflns_limit_l_min -32
_diffrn_reflns_number 33642
_diffrn_reflns_theta_full 29.02
_diffrn_reflns_theta_max 29.02
_diffrn_reflns_theta_min 1.28
_exptl_absorpt_coefficient_mu 0.852
_exptl_absorpt_correction_T_max 0.8828
_exptl_absorpt_correction_T_min 0.7267
_exptl_absorpt_correction_type multi-scan
_exptl_absorpt_process_details sadabs
_exptl_crystal_colour yellow
_exptl_crystal_density_diffrn 1.492
_exptl_crystal_density_method 'not measured'
_exptl_crystal_description prism
_exptl_crystal_F_000 2016
_exptl_crystal_size_max 0.40
_exptl_crystal_size_mid 0.30
_exptl_crystal_size_min 0.15
_refine_diff_density_max 0.694
_refine_diff_density_min -0.615
_refine_diff_density_rms 0.074
_refine_ls_extinction_method none
_refine_ls_goodness_of_fit_ref 1.151
_refine_ls_hydrogen_treatment constr
_refine_ls_matrix_type full
_refine_ls_number_parameters 531
_refine_ls_number_reflns 11736
_refine_ls_number_restraints 0
_refine_ls_restrained_S_all 1.151
_refine_ls_R_factor_all 0.0418
_refine_ls_R_factor_gt 0.0299
_refine_ls_shift/su_max 0.001
_refine_ls_shift/su_mean 0.000
_refine_ls_structure_factor_coef Fsqd
_refine_ls_weighting_details 'calc w=1/[\s^2^(Fo^2^)+(0.0084P)^2^+5.7412P] where P=(Fo^2^+2Fc^2^)/3'
_refine_ls_weighting_scheme calc
_refine_ls_wR_factor_gt 0.0590
_refine_ls_wR_factor_ref 0.0651
_reflns_number_gt 9823
_reflns_number_total 11736
_reflns_threshold_expression I>2sigma(I)
_cod_data_source_file c0dt00241k.txt
_cod_data_source_block 7
_cod_depositor_comments
;
The following automatic conversions were performed:

'_symmetry_cell_setting' value 'Monoclinic' changed to 'monoclinic'
according to /home/saulius/struct/CIF-dictionaries/cif_core.dic
dictionary named 'cif_core.dic' version 2.4.2 from 2011-04-26.

Automatic conversion script
Id: cif_fix_values 1891 2012-01-12 08:04:46Z andrius 
;
_cod_original_sg_symbol_H-M 'P 21/c'
_cod_database_code 7026157

loop_
_symmetry_equiv_pos_as_xyz
'x, y, z'
'-x, y+1/2, -z+1/2'
'-x, -y, -z'
'x, -y-1/2, z-1/2'

loop_
_atom_site_label
_atom_site_type_symbol
_atom_site_fract_x
_atom_site_fract_y
_atom_site_fract_z
_atom_site_U_iso_or_equiv
_atom_site_adp_type
_atom_site_occupancy
_atom_site_symmetry_multiplicity
_atom_site_calc_flag
_atom_site_refinement_flags
Ru1 Ru 0.521615(10) -0.644658(15) -0.146951(7) 0.02021(4) Uani 1 1 d .
Cl1 Cl 0.63202(3) -0.79448(5) -0.12321(3) 0.03101(12) Uani 1 1 d .
O1 O 0.55903(14) -0.6083(2) -0.01454(8) 0.0559(6) Uani 1 1 d .
O2 O 0.64476(12) -0.45991(18) -0.14067(10) 0.0459(5) Uani 1 1 d .
N1 N 0.48032(10) -0.65600(15) -0.24377(7) 0.0189(3) Uani 1 1 d .
N2 N 0.43206(10) -0.78348(16) -0.15892(8) 0.0208(3) Uani 1 1 d .
C1 C 0.51628(13) -0.72037(19) -0.27259(10) 0.0240(4) Uani 1 1 d .
H1 H 0.5634 -0.7677 -0.2485 0.029 Uiso 1 1 calc R
C2 C 0.48707(13) -0.72002(19) -0.33585(10) 0.0250(4) Uani 1 1 d .
H2 H 0.5143 -0.7660 -0.3544 0.030 Uiso 1 1 calc R
C3 C 0.41747(13) -0.65190(19) -0.37233(9) 0.0230(4) Uani 1 1 d .
C4 C 0.38011(13) -0.58814(18) -0.34239(9) 0.0224(4) Uani 1 1 d .
H4 H 0.3317 -0.5424 -0.3658 0.027 Uiso 1 1 calc R
C5 C 0.41241(12) -0.58993(17) -0.27834(9) 0.0195(4) Uani 1 1 d .
C6 C 0.37991(12) -0.51973(18) -0.24274(9) 0.0194(4) Uani 1 1 d .
C7 C 0.31143(13) -0.44449(19) -0.27007(10) 0.0241(4) Uani 1 1 d .
H7 H 0.2817 -0.4407 -0.3136 0.029 Uiso 1 1 calc R
C8 C 0.28651(14) -0.3754(2) -0.23419(10) 0.0263(4) Uani 1 1 d .
H8 H 0.2401 -0.3240 -0.2533 0.032 Uiso 1 1 calc R
C9 C 0.32887(13) -0.38045(19) -0.17036(10) 0.0243(4) Uani 1 1 d .
C10 C 0.39551(13) -0.45858(18) -0.14317(10) 0.0223(4) Uani 1 1 d .
H10 H 0.4229 -0.4645 -0.0996 0.027 Uiso 1 1 calc R
C11 C 0.42329(12) -0.52841(18) -0.17789(9) 0.0203(4) Uani 1 1 d .
C12 C 0.38739(15) -0.6467(2) -0.44201(10) 0.0292(5) Uani 1 1 d .
C13 C 0.3731(2) -0.7699(3) -0.46815(12) 0.0534(8) Uani 1 1 d .
H13A H 0.4267 -0.8123 -0.4510 0.080 Uiso 1 1 calc R
H13B H 0.3509 -0.7664 -0.5130 0.080 Uiso 1 1 calc R
H13C H 0.3326 -0.8100 -0.4572 0.080 Uiso 1 1 calc R
C14 C 0.4549(2) -0.5854(4) -0.45479(13) 0.0621(10) Uani 1 1 d .
H14A H 0.4631 -0.5065 -0.4381 0.093 Uiso 1 1 calc R
H14B H 0.4368 -0.5819 -0.4993 0.093 Uiso 1 1 calc R
H14C H 0.5080 -0.6286 -0.4352 0.093 Uiso 1 1 calc R
C15 C 0.30464(19) -0.5795(3) -0.47447(11) 0.0500(8) Uani 1 1 d .
H15A H 0.2612 -0.6155 -0.4651 0.075 Uiso 1 1 calc R
H15B H 0.2865 -0.5811 -0.5190 0.075 Uiso 1 1 calc R
H15C H 0.3132 -0.4989 -0.4601 0.075 Uiso 1 1 calc R
C16 C 0.30488(16) -0.2992(2) -0.13163(12) 0.0347(5) Uani 1 1 d .
H16A H 0.3319 -0.2237 -0.1289 0.052 Uiso 1 1 calc R
H16B H 0.3237 -0.3318 -0.0903 0.052 Uiso 1 1 calc R
H16C H 0.2435 -0.2894 -0.1506 0.052 Uiso 1 1 calc R
C17 C 0.37519(14) -0.7754(2) -0.13612(10) 0.0290(5) Uani 1 1 d .
H17 H 0.3749 -0.7077 -0.1137 0.035 Uiso 1 1 calc R
C18 C 0.31710(15) -0.8618(2) -0.14405(11) 0.0357(6) Uani 1 1 d .
H18 H 0.2778 -0.8538 -0.1272 0.043 Uiso 1 1 calc R
C19 C 0.31680(16) -0.9598(2) -0.17676(13) 0.0380(6) Uani 1 1 d .
H19 H 0.2773 -1.0203 -0.1829 0.046 Uiso 1 1 calc R
C20 C 0.37512(16) -0.9683(2) -0.20043(12) 0.0356(5) Uani 1 1 d .
H20 H 0.3759 -1.0345 -0.2236 0.043 Uiso 1 1 calc R
C21 C 0.43219(14) -0.8794(2) -0.18992(11) 0.0289(5) Uani 1 1 d .
H21 H 0.4732 -0.8866 -0.2053 0.035 Uiso 1 1 calc R
C22 C 0.54644(15) -0.6243(2) -0.06371(11) 0.0324(5) Uani 1 1 d .
C23 C 0.59799(14) -0.5279(2) -0.14209(10) 0.0278(5) Uani 1 1 d .
Ru2 Ru 0.033023(10) -0.929850(15) -0.139715(7) 0.01975(4) Uani 1 1 d .
Cl2 Cl 0.13685(3) -0.77306(5) -0.12274(3) 0.02872(11) Uani 1 1 d .
O3 O 0.09266(12) -0.9770(2) -0.00484(8) 0.0474(5) Uani 1 1 d .
O4 O 0.15497(13) -1.10167(18) -0.14767(11) 0.0510(5) Uani 1 1 d .
N3 N -0.01950(11) -0.91734(15) -0.23726(8) 0.0211(3) Uani 1 1 d .
N4 N -0.05661(11) -0.79628(16) -0.14417(8) 0.0242(4) Uani 1 1 d .
C24 C 0.00996(14) -0.8500(2) -0.26916(10) 0.0276(5) Uani 1 1 d .
H24 H 0.0572 -0.8015 -0.2471 0.033 Uiso 1 1 calc R
C25 C -0.02575(15) -0.8489(2) -0.33243(11) 0.0318(5) Uani 1 1 d .
H25 H -0.0030 -0.8003 -0.3532 0.038 Uiso 1 1 calc R
C26 C -0.09538(15) -0.9191(2) -0.36628(10) 0.0275(5) Uani 1 1 d .
C27 C -0.12520(14) -0.98757(19) -0.33298(10) 0.0257(4) Uani 1 1 d .
H27 H -0.1729 -1.0359 -0.3543 0.031 Uiso 1 1 calc R
C28 C -0.08667(13) -0.98707(18) -0.26874(9) 0.0214(4) Uani 1 1 d .
C29 C -0.11149(13) -1.05988(18) -0.22951(10) 0.0215(4) Uani 1 1 d .
C30 C -0.17957(14) -1.1368(2) -0.25315(10) 0.0269(4) Uani 1 1 d .
H30 H -0.2123 -1.1428 -0.2964 0.032 Uiso 1 1 calc R
C31 C -0.19961(14) -1.2043(2) -0.21405(11) 0.0301(5) Uani 1 1 d .
H31 H -0.2461 -1.2562 -0.2307 0.036 Uiso 1 1 calc R
C32 C -0.15217(15) -1.1969(2) -0.15051(11) 0.0284(5) Uani 1 1 d .
C33 C -0.08442(14) -1.11962(19) -0.12718(10) 0.0250(4) Uani 1 1 d .
H33 H -0.0522 -1.1139 -0.0839 0.030 Uiso 1 1 calc R
C34 C -0.06232(13) -1.05057(18) -0.16516(10) 0.0213(4) Uani 1 1 d .
C35 C -0.13376(17) -0.9190(2) -0.43684(11) 0.0364(6) Uani 1 1 d .
C36 C -0.1590(2) -0.7942(3) -0.46002(12) 0.0505(8) Uani 1 1 d .
H36A H -0.1972 -0.7634 -0.4439 0.076 Uiso 1 1 calc R
H36B H -0.1875 -0.7940 -0.5051 0.076 Uiso 1 1 calc R
H36C H -0.1084 -0.7456 -0.4458 0.076 Uiso 1 1 calc R
C37 C -0.0674(2) -0.9649(4) -0.45625(14) 0.0636(10) Uani 1 1 d .
H37A H -0.0167 -0.9166 -0.4379 0.095 Uiso 1 1 calc R
H37B H -0.0901 -0.9624 -0.5012 0.095 Uiso 1 1 calc R
H37C H -0.0531 -1.0452 -0.4421 0.095 Uiso 1 1 calc R
C38 C -0.21235(19) -0.9948(3) -0.46583(12) 0.0489(7) Uani 1 1 d .
H38A H -0.1970 -1.0759 -0.4540 0.073 Uiso 1 1 calc R
H38B H -0.2369 -0.9878 -0.5107 0.073 Uiso 1 1 calc R
H38C H -0.2537 -0.9695 -0.4514 0.073 Uiso 1 1 calc R
C39 C -0.17293(18) -1.2719(2) -0.10772(13) 0.0412(6) Uani 1 1 d .
H39A H -0.1493 -1.3497 -0.1056 0.062 Uiso 1 1 calc R
H39B H -0.2343 -1.2775 -0.1232 0.062 Uiso 1 1 calc R
H39C H -0.1487 -1.2372 -0.0666 0.062 Uiso 1 1 calc R
C40 C -0.11052(14) -0.8116(2) -0.11892(11) 0.0309(5) Uani 1 1 d .
H40 H -0.1078 -0.8816 -0.0974 0.037 Uiso 1 1 calc R
C41 C -0.16966(15) -0.7289(3) -0.12329(12) 0.0404(6) Uani 1 1 d .
H41 H -0.2073 -0.7425 -0.1054 0.048 Uiso 1 1 calc R
C42 C -0.17342(16) -0.6268(3) -0.15379(14) 0.0469(7) Uani 1 1 d .
H42 H -0.2134 -0.5687 -0.1571 0.056 Uiso 1 1 calc R
C43 C -0.11816(16) -0.6101(2) -0.17945(14) 0.0433(7) Uani 1 1 d .
H43 H -0.1197 -0.5405 -0.2010 0.052 Uiso 1 1 calc R
C44 C -0.06048(15) -0.6962(2) -0.17334(12) 0.0321(5) Uani 1 1 d .
H44 H -0.0219 -0.6838 -0.1906 0.039 Uiso 1 1 calc R
C45 C 0.07098(14) -0.9557(2) -0.05497(11) 0.0296(5) Uani 1 1 d .
C46 C 0.10886(15) -1.0393(2) -0.14267(11) 0.0292(5) Uani 1 1 d .

loop_
_atom_site_aniso_label
_atom_site_aniso_U_11
_atom_site_aniso_U_22
_atom_site_aniso_U_33
_atom_site_aniso_U_23
_atom_site_aniso_U_13
_atom_site_aniso_U_12
Ru1 0.01879(7) 0.02368(9) 0.01814(8) 0.00113(6) 0.00806(6) 0.00362(6)
Cl1 0.0248(2) 0.0340(3) 0.0337(3) 0.0035(2) 0.0123(2) 0.0095(2)
O1 0.0583(13) 0.0827(17) 0.0225(9) -0.0024(10) 0.0137(9) 0.0134(12)
O2 0.0385(10) 0.0446(12) 0.0550(12) -0.0104(9) 0.0207(9) -0.0135(9)
N1 0.0183(7) 0.0199(8) 0.0196(8) 0.0001(6) 0.0092(6) 0.0009(6)
N2 0.0213(8) 0.0224(9) 0.0207(8) 0.0078(7) 0.0109(7) 0.0077(7)
C1 0.0239(10) 0.0236(11) 0.0257(10) 0.0001(8) 0.0121(8) 0.0037(8)
C2 0.0269(10) 0.0237(11) 0.0281(11) -0.0044(9) 0.0154(9) 0.0007(8)
C3 0.0266(10) 0.0222(10) 0.0197(9) -0.0024(8) 0.0097(8) -0.0047(8)
C4 0.0235(10) 0.0213(10) 0.0202(9) -0.0005(8) 0.0076(8) 0.0002(8)
C5 0.0210(9) 0.0168(9) 0.0206(9) 0.0009(7) 0.0090(8) -0.0011(7)
C6 0.0193(9) 0.0187(10) 0.0218(9) 0.0015(7) 0.0103(8) -0.0004(7)
C7 0.0234(10) 0.0250(11) 0.0240(10) 0.0052(8) 0.0104(8) 0.0038(8)
C8 0.0250(10) 0.0248(11) 0.0322(11) 0.0076(9) 0.0154(9) 0.0074(8)
C9 0.0247(10) 0.0211(10) 0.0325(11) 0.0023(8) 0.0176(9) 0.0024(8)
C10 0.0233(10) 0.0228(10) 0.0225(10) 0.0018(8) 0.0117(8) 0.0018(8)
C11 0.0179(9) 0.0223(10) 0.0210(9) 0.0017(8) 0.0088(8) -0.0010(7)
C12 0.0361(12) 0.0311(12) 0.0198(10) -0.0037(9) 0.0118(9) -0.0036(10)
C13 0.087(2) 0.0402(16) 0.0262(13) -0.0106(12) 0.0180(14) -0.0023(16)
C14 0.0559(18) 0.103(3) 0.0276(13) 0.0054(16) 0.0188(13) -0.0290(19)
C15 0.0545(17) 0.065(2) 0.0203(12) -0.0014(12) 0.0066(11) 0.0109(15)
C16 0.0388(13) 0.0338(13) 0.0386(13) -0.0005(11) 0.0234(11) 0.0105(11)
C17 0.0273(11) 0.0364(13) 0.0271(11) 0.0079(9) 0.0154(9) 0.0077(9)
C18 0.0279(11) 0.0474(16) 0.0368(13) 0.0150(12) 0.0187(10) 0.0057(11)
C19 0.0285(12) 0.0349(14) 0.0473(15) 0.0141(11) 0.0135(11) -0.0002(10)
C20 0.0340(12) 0.0255(12) 0.0464(15) 0.0026(10) 0.0167(11) 0.0013(10)
C21 0.0275(11) 0.0271(12) 0.0364(12) 0.0036(9) 0.0178(10) 0.0051(9)
C22 0.0273(11) 0.0403(14) 0.0273(11) -0.0022(10) 0.0098(9) 0.0055(10)
C23 0.0243(10) 0.0310(12) 0.0265(11) -0.0048(9) 0.0096(9) 0.0047(9)
Ru2 0.01969(8) 0.02131(8) 0.02040(8) -0.00200(6) 0.01076(6) -0.00284(6)
Cl2 0.0233(2) 0.0289(3) 0.0336(3) -0.0011(2) 0.0121(2) -0.0056(2)
O3 0.0468(11) 0.0701(14) 0.0249(9) 0.0001(9) 0.0151(8) -0.0095(10)
O4 0.0523(12) 0.0416(11) 0.0758(15) 0.0123(10) 0.0435(11) 0.0182(9)
N3 0.0226(8) 0.0210(9) 0.0227(8) -0.0012(7) 0.0127(7) -0.0021(7)
N4 0.0197(8) 0.0257(9) 0.0299(9) -0.0117(8) 0.0133(7) -0.0091(7)
C24 0.0301(11) 0.0271(11) 0.0277(11) -0.0003(9) 0.0145(9) -0.0039(9)
C25 0.0393(13) 0.0282(12) 0.0297(11) 0.0055(10) 0.0168(10) -0.0034(10)
C26 0.0345(11) 0.0255(11) 0.0217(10) 0.0000(8) 0.0115(9) 0.0049(9)
C27 0.0279(10) 0.0231(11) 0.0225(10) -0.0034(8) 0.0078(8) -0.0003(8)
C28 0.0222(9) 0.0198(10) 0.0234(10) -0.0027(8) 0.0110(8) 0.0008(8)
C29 0.0225(9) 0.0173(10) 0.0273(10) -0.0039(8) 0.0132(8) -0.0004(8)
C30 0.0255(10) 0.0258(11) 0.0299(11) -0.0073(9) 0.0127(9) -0.0049(9)
C31 0.0288(11) 0.0252(11) 0.0398(13) -0.0081(10) 0.0182(10) -0.0090(9)
C32 0.0326(11) 0.0226(11) 0.0395(13) -0.0022(9) 0.0246(10) -0.0029(9)
C33 0.0296(11) 0.0242(11) 0.0270(10) -0.0027(8) 0.0179(9) -0.0036(9)
C34 0.0223(9) 0.0200(10) 0.0251(10) -0.0060(8) 0.0135(8) -0.0004(8)
C35 0.0488(15) 0.0360(14) 0.0200(10) -0.0007(10) 0.0112(10) 0.0050(11)
C36 0.074(2) 0.0448(17) 0.0266(13) 0.0072(12) 0.0162(13) 0.0036(15)
C37 0.069(2) 0.091(3) 0.0323(15) -0.0082(16) 0.0244(15) 0.018(2)
C38 0.0597(18) 0.0458(16) 0.0242(12) -0.0022(11) 0.0025(12) -0.0009(14)
C39 0.0497(15) 0.0364(14) 0.0495(16) 0.0000(12) 0.0328(13) -0.0131(12)
C40 0.0266(11) 0.0402(14) 0.0286(11) -0.0122(10) 0.0145(9) -0.0066(10)
C41 0.0282(12) 0.0580(18) 0.0393(14) -0.0239(13) 0.0189(11) -0.0062(12)
C42 0.0279(12) 0.0486(17) 0.0585(18) -0.0236(14) 0.0137(12) 0.0034(12)
C43 0.0325(13) 0.0318(14) 0.0596(18) -0.0063(12) 0.0146(12) 0.0040(11)
C44 0.0273(11) 0.0266(12) 0.0432(14) -0.0026(10) 0.0162(10) -0.0035(9)
C45 0.0230(10) 0.0357(13) 0.0301(12) 0.0002(10) 0.0116(9) -0.0059(9)
C46 0.0295(11) 0.0269(12) 0.0341(12) 0.0022(9) 0.0167(10) -0.0029(9)

loop_
_atom_type_symbol
_atom_type_description
_atom_type_scat_dispersion_real
_atom_type_scat_dispersion_imag
_atom_type_scat_source
C C 0.0033 0.0016 'International Tables Vol C Tables 4.2.6.8 and 6.1.1.4'
H H 0.0000 0.0000 'International Tables Vol C Tables 4.2.6.8 and 6.1.1.4'
Cl Cl 0.1484 0.1585 'International Tables Vol C Tables 4.2.6.8 and 6.1.1.4'
N N 0.0061 0.0033 'International Tables Vol C Tables 4.2.6.8 and 6.1.1.4'
O O 0.0106 0.0060 'International Tables Vol C Tables 4.2.6.8 and 6.1.1.4'
Ru Ru -1.2594 0.8363 'International Tables Vol C Tables 4.2.6.8 and 6.1.1.4'

loop_
_geom_angle_atom_site_label_1
_geom_angle_atom_site_label_2
_geom_angle_atom_site_label_3
_geom_angle
C23 Ru1 C22 91.10(11)
C23 Ru1 C11 91.34(9)
C22 Ru1 C11 94.16(9)
C23 Ru1 N1 90.21(8)
C22 Ru1 N1 173.22(8)
C11 Ru1 N1 79.15(7)
C23 Ru1 N2 176.02(8)
C22 Ru1 N2 92.83(9)
C11 Ru1 N2 89.04(7)
N1 Ru1 N2 85.97(6)
C23 Ru1 Cl1 90.90(7)
C22 Ru1 Cl1 92.73(7)
C11 Ru1 Cl1 172.71(6)
N1 Ru1 Cl1 93.90(5)
N2 Ru1 Cl1 88.25(5)
C1 N1 C5 118.54(17)
C1 N1 Ru1 126.08(14)
C5 N1 Ru1 115.37(13)
C21 N2 C17 118.2(2)
C21 N2 Ru1 120.21(14)
C17 N2 Ru1 121.55(16)
N1 C1 C2 122.48(19)
N1 C1 H1 118.8
C2 C1 H1 118.8
C1 C2 C3 119.9(2)
C1 C2 H2 120.0
C3 C2 H2 120.0
C4 C3 C2 117.10(19)
C4 C3 C12 122.7(2)
C2 C3 C12 120.16(19)
C3 C4 C5 121.04(19)
C3 C4 H4 119.5
C5 C4 H4 119.5
N1 C5 C4 120.92(19)
N1 C5 C6 114.46(17)
C4 C5 C6 124.58(18)
C7 C6 C11 120.28(19)
C7 C6 C5 122.92(19)
C11 C6 C5 116.77(18)
C8 C7 C6 120.5(2)
C8 C7 H7 119.8
C6 C7 H7 119.8
C7 C8 C9 120.5(2)
C7 C8 H8 119.7
C9 C8 H8 119.7
C8 C9 C10 118.8(2)
C8 C9 C16 120.1(2)
C10 C9 C16 121.0(2)
C9 C10 C11 122.2(2)
C9 C10 H10 118.9
C11 C10 H10 118.9
C10 C11 C6 117.61(18)
C10 C11 Ru1 128.20(15)
C6 C11 Ru1 114.19(15)
C14 C12 C13 110.3(3)
C14 C12 C3 108.40(19)
C13 C12 C3 109.5(2)
C14 C12 C15 108.3(2)
C13 C12 C15 108.1(2)
C3 C12 C15 112.2(2)
C12 C13 H13A 109.5
C12 C13 H13B 109.5
H13A C13 H13B 109.5
C12 C13 H13C 109.5
H13A C13 H13C 109.5
H13B C13 H13C 109.5
C12 C14 H14A 109.5
C12 C14 H14B 109.5
H14A C14 H14B 109.5
C12 C14 H14C 109.5
H14A C14 H14C 109.5
H14B C14 H14C 109.5
C12 C15 H15A 109.5
C12 C15 H15B 109.5
H15A C15 H15B 109.5
C12 C15 H15C 109.5
H15A C15 H15C 109.5
H15B C15 H15C 109.5
C9 C16 H16A 109.5
C9 C16 H16B 109.5
H16A C16 H16B 109.5
C9 C16 H16C 109.5
H16A C16 H16C 109.5
H16B C16 H16C 109.5
N2 C17 C18 122.3(2)
N2 C17 H17 118.8
C18 C17 H17 118.8
C19 C18 C17 119.2(2)
C19 C18 H18 120.4
C17 C18 H18 120.4
C18 C19 C20 118.7(2)
C18 C19 H19 120.7
C20 C19 H19 120.7
C21 C20 C19 119.1(2)
C21 C20 H20 120.5
C19 C20 H20 120.5
N2 C21 C20 122.5(2)
N2 C21 H21 118.7
C20 C21 H21 118.7
O1 C22 Ru1 177.1(2)
O2 C23 Ru1 177.4(2)
C46 Ru2 C45 90.88(10)
C46 Ru2 C34 92.12(9)
C45 Ru2 C34 94.20(9)
C46 Ru2 N3 88.56(9)
C45 Ru2 N3 173.32(8)
C34 Ru2 N3 79.17(7)
C46 Ru2 N4 174.85(9)
C45 Ru2 N4 94.05(9)
C34 Ru2 N4 89.01(7)
N3 Ru2 N4 86.72(7)
C46 Ru2 Cl2 90.54(7)
C45 Ru2 Cl2 92.88(7)
C34 Ru2 Cl2 172.39(6)
N3 Ru2 Cl2 93.77(5)
N4 Ru2 Cl2 87.73(5)
C24 N3 C28 118.71(18)
C24 N3 Ru2 125.69(14)
C28 N3 Ru2 115.56(14)
C44 N4 C40 117.9(2)
C44 N4 Ru2 120.30(15)
C40 N4 Ru2 121.78(17)
N3 C24 C25 122.6(2)
N3 C24 H24 118.7
C25 C24 H24 118.7
C24 C25 C26 120.2(2)
C24 C25 H25 119.9
C26 C25 H25 119.9
C27 C26 C25 116.7(2)
C27 C26 C35 123.5(2)
C25 C26 C35 119.8(2)
C26 C27 C28 121.4(2)
C26 C27 H27 119.3
C28 C27 H27 119.3
N3 C28 C27 120.5(2)
N3 C28 C29 114.19(18)
C27 C28 C29 125.34(19)
C30 C29 C34 120.1(2)
C30 C29 C28 122.91(19)
C34 C29 C28 117.02(18)
C31 C30 C29 120.5(2)
C31 C30 H30 119.8
C29 C30 H30 119.8
C30 C31 C32 120.6(2)
C30 C31 H31 119.7
C32 C31 H31 119.7
C31 C32 C33 118.6(2)
C31 C32 C39 120.8(2)
C33 C32 C39 120.6(2)
C34 C33 C32 122.3(2)
C34 C33 H33 118.8
C32 C33 H33 118.8
C33 C34 C29 117.90(19)
C33 C34 Ru2 128.05(16)
C29 C34 Ru2 114.02(15)
C38 C35 C37 108.8(2)
C38 C35 C26 112.3(2)
C37 C35 C26 108.4(2)
C38 C35 C36 108.0(2)
C37 C35 C36 110.5(3)
C26 C35 C36 108.8(2)
C35 C36 H36A 109.5
C35 C36 H36B 109.5
H36A C36 H36B 109.5
C35 C36 H36C 109.5
H36A C36 H36C 109.5
H36B C36 H36C 109.5
C35 C37 H37A 109.5
C35 C37 H37B 109.5
H37A C37 H37B 109.5
C35 C37 H37C 109.5
H37A C37 H37C 109.5
H37B C37 H37C 109.5
C35 C38 H38A 109.5
C35 C38 H38B 109.5
H38A C38 H38B 109.5
C35 C38 H38C 109.5
H38A C38 H38C 109.5
H38B C38 H38C 109.5
C32 C39 H39A 109.5
C32 C39 H39B 109.5
H39A C39 H39B 109.5
C32 C39 H39C 109.5
H39A C39 H39C 109.5
H39B C39 H39C 109.5
N4 C40 C41 122.3(3)
N4 C40 H40 118.9
C41 C40 H40 118.9
C42 C41 C40 119.2(2)
C42 C41 H41 120.4
C40 C41 H41 120.4
C41 C42 C43 118.9(3)
C41 C42 H42 120.5
C43 C42 H42 120.5
C42 C43 C44 119.0(3)
C42 C43 H43 120.5
C44 C43 H43 120.5
N4 C44 C43 122.7(2)
N4 C44 H44 118.6
C43 C44 H44 118.6
O3 C45 Ru2 176.5(2)
O4 C46 Ru2 175.4(2)

loop_
_geom_bond_atom_site_label_1
_geom_bond_atom_site_label_2
_geom_bond_distance
Ru1 C23 1.870(2)
Ru1 C22 1.878(2)
Ru1 C11 2.055(2)
Ru1 N1 2.1295(16)
Ru1 N2 2.1758(18)
Ru1 Cl1 2.4737(6)
O1 C22 1.125(3)
O2 C23 1.126(3)
N1 C1 1.351(3)
N1 C5 1.355(2)
N2 C21 1.335(3)
N2 C17 1.342(3)
C1 C2 1.384(3)
C1 H1 0.9500
C2 C3 1.397(3)
C2 H2 0.9500
C3 C4 1.384(3)
C3 C12 1.530(3)
C4 C5 1.397(3)
C4 H4 0.9500
C5 C6 1.468(3)
C6 C7 1.395(3)
C6 C11 1.416(3)
C7 C8 1.383(3)
C7 H7 0.9500
C8 C9 1.391(3)
C8 H8 0.9500
C9 C10 1.395(3)
C9 C16 1.509(3)
C10 C11 1.397(3)
C10 H10 0.9500
C12 C14 1.527(4)
C12 C13 1.529(4)
C12 C15 1.530(4)
C13 H13A 0.9800
C13 H13B 0.9800
C13 H13C 0.9800
C14 H14A 0.9800
C14 H14B 0.9800
C14 H14C 0.9800
C15 H15A 0.9800
C15 H15B 0.9800
C15 H15C 0.9800
C16 H16A 0.9800
C16 H16B 0.9800
C16 H16C 0.9800
C17 C18 1.380(3)
C17 H17 0.9500
C18 C19 1.377(4)
C18 H18 0.9500
C19 C20 1.382(4)
C19 H19 0.9500
C20 C21 1.380(3)
C20 H20 0.9500
C21 H21 0.9500
Ru2 C46 1.862(2)
Ru2 C45 1.880(2)
Ru2 C34 2.057(2)
Ru2 N3 2.1281(17)
Ru2 N4 2.1742(18)
Ru2 Cl2 2.4747(6)
O3 C45 1.127(3)
O4 C46 1.130(3)
N3 C24 1.348(3)
N3 C28 1.356(3)
N4 C44 1.338(3)
N4 C40 1.347(3)
C24 C25 1.376(3)
C24 H24 0.9500
C25 C26 1.397(3)
C25 H25 0.9500
C26 C27 1.385(3)
C26 C35 1.535(3)
C27 C28 1.396(3)
C27 H27 0.9500
C28 C29 1.469(3)
C29 C30 1.397(3)
C29 C34 1.415(3)
C30 C31 1.384(3)
C30 H30 0.9500
C31 C32 1.394(3)
C31 H31 0.9500
C32 C33 1.396(3)
C32 C39 1.511(3)
C33 C34 1.393(3)
C33 H33 0.9500
C35 C38 1.525(4)
C35 C37 1.532(4)
C35 C36 1.537(4)
C36 H36A 0.9800
C36 H36B 0.9800
C36 H36C 0.9800
C37 H37A 0.9800
C37 H37B 0.9800
C37 H37C 0.9800
C38 H38A 0.9800
C38 H38B 0.9800
C38 H38C 0.9800
C39 H39A 0.9800
C39 H39B 0.9800
C39 H39C 0.9800
C40 C41 1.382(4)
C40 H40 0.9500
C41 C42 1.374(4)
C41 H41 0.9500
C42 C43 1.378(4)
C42 H42 0.9500
C43 C44 1.381(3)
C43 H43 0.9500
C44 H44 0.9500

loop_
_geom_torsion_atom_site_label_1
_geom_torsion_atom_site_label_2
_geom_torsion_atom_site_label_3
_geom_torsion_atom_site_label_4
_geom_torsion
C23 Ru1 N1 C1 85.59(18)
C11 Ru1 N1 C1 176.91(18)
N2 Ru1 N1 C1 -93.29(17)
Cl1 Ru1 N1 C1 -5.33(17)
C23 Ru1 N1 C5 -93.20(15)
C11 Ru1 N1 C5 -1.88(14)
N2 Ru1 N1 C5 87.92(14)
Cl1 Ru1 N1 C5 175.88(13)
C22 Ru1 N2 C21 -136.21(17)
C11 Ru1 N2 C21 129.67(16)
N1 Ru1 N2 C21 50.48(16)
Cl1 Ru1 N2 C21 -43.56(15)
C22 Ru1 N2 C17 44.31(17)
C11 Ru1 N2 C17 -49.81(16)
N1 Ru1 N2 C17 -129.00(16)
Cl1 Ru1 N2 C17 136.96(16)
C5 N1 C1 C2 0.9(3)
Ru1 N1 C1 C2 -177.85(16)
N1 C1 C2 C3 -0.5(3)
C1 C2 C3 C4 -0.8(3)
C1 C2 C3 C12 177.1(2)
C2 C3 C4 C5 1.7(3)
C12 C3 C4 C5 -176.2(2)
C1 N1 C5 C4 0.0(3)
Ru1 N1 C5 C4 178.87(15)
C1 N1 C5 C6 -177.71(18)
Ru1 N1 C5 C6 1.2(2)
C3 C4 C5 N1 -1.3(3)
C3 C4 C5 C6 176.14(19)
N1 C5 C6 C7 178.72(19)
C4 C5 C6 C7 1.1(3)
N1 C5 C6 C11 0.7(3)
C4 C5 C6 C11 -176.86(19)
C11 C6 C7 C8 1.7(3)
C5 C6 C7 C8 -176.2(2)
C6 C7 C8 C9 -0.5(3)
C7 C8 C9 C10 -1.6(3)
C7 C8 C9 C16 176.0(2)
C8 C9 C10 C11 2.7(3)
C16 C9 C10 C11 -175.0(2)
C9 C10 C11 C6 -1.5(3)
C9 C10 C11 Ru1 178.12(16)
C7 C6 C11 C10 -0.7(3)
C5 C6 C11 C10 177.35(18)
C7 C6 C11 Ru1 179.64(15)
C5 C6 C11 Ru1 -2.3(2)
C23 Ru1 C11 C10 -87.5(2)
C22 Ru1 C11 C10 3.7(2)
N1 Ru1 C11 C10 -177.4(2)
N2 Ru1 C11 C10 96.49(19)
C23 Ru1 C11 C6 92.15(16)
C22 Ru1 C11 C6 -176.65(16)
N1 Ru1 C11 C6 2.20(14)
N2 Ru1 C11 C6 -83.88(15)
C4 C3 C12 C14 110.6(3)
C2 C3 C12 C14 -67.2(3)
C4 C3 C12 C13 -129.0(3)
C2 C3 C12 C13 53.2(3)
C4 C3 C12 C15 -9.0(3)
C2 C3 C12 C15 173.2(2)
C21 N2 C17 C18 -0.5(3)
Ru1 N2 C17 C18 179.01(17)
N2 C17 C18 C19 -0.4(3)
C17 C18 C19 C20 0.2(4)
C18 C19 C20 C21 0.8(4)
C17 N2 C21 C20 1.5(3)
Ru1 N2 C21 C20 -177.97(18)
C19 C20 C21 N2 -1.7(4)
C46 Ru2 N3 C24 -84.31(19)
C34 Ru2 N3 C24 -176.74(19)
N4 Ru2 N3 C24 93.64(18)
Cl2 Ru2 N3 C24 6.14(18)
C46 Ru2 N3 C28 93.39(16)
C34 Ru2 N3 C28 0.96(15)
N4 Ru2 N3 C28 -88.66(15)
Cl2 Ru2 N3 C28 -176.16(14)
C45 Ru2 N4 C44 132.99(18)
C34 Ru2 N4 C44 -132.87(17)
N3 Ru2 N4 C44 -53.66(17)
Cl2 Ru2 N4 C44 40.25(16)
C45 Ru2 N4 C40 -48.08(17)
C34 Ru2 N4 C40 46.07(17)
N3 Ru2 N4 C40 125.28(17)
Cl2 Ru2 N4 C40 -140.81(16)
C28 N3 C24 C25 0.3(3)
Ru2 N3 C24 C25 177.96(18)
N3 C24 C25 C26 0.1(4)
C24 C25 C26 C27 0.1(4)
C24 C25 C26 C35 -178.9(2)
C25 C26 C27 C28 -0.7(3)
C35 C26 C27 C28 178.2(2)
C24 N3 C28 C27 -1.0(3)
Ru2 N3 C28 C27 -178.83(16)
C24 N3 C28 C29 177.76(18)
Ru2 N3 C28 C29 -0.1(2)
C26 C27 C28 N3 1.2(3)
C26 C27 C28 C29 -177.4(2)
N3 C28 C29 C30 179.44(19)
C27 C28 C29 C30 -1.9(3)
N3 C28 C29 C34 -1.3(3)
C27 C28 C29 C34 177.3(2)
C34 C29 C30 C31 0.1(3)
C28 C29 C30 C31 179.3(2)
C29 C30 C31 C32 -0.1(3)
C30 C31 C32 C33 0.4(3)
C30 C31 C32 C39 -179.0(2)
C31 C32 C33 C34 -0.5(3)
C39 C32 C33 C34 178.8(2)
C32 C33 C34 C29 0.5(3)
C32 C33 C34 Ru2 178.59(16)
C30 C29 C34 C33 -0.2(3)
C28 C29 C34 C33 -179.48(19)
C30 C29 C34 Ru2 -178.61(16)
C28 C29 C34 Ru2 2.1(2)
C46 Ru2 C34 C33 92.1(2)
C45 Ru2 C34 C33 1.0(2)
N3 Ru2 C34 C33 -179.8(2)
N4 Ru2 C34 C33 -92.96(19)
C46 Ru2 C34 C29 -89.75(16)
C45 Ru2 C34 C29 179.21(16)
N3 Ru2 C34 C29 -1.63(14)
N4 Ru2 C34 C29 85.23(15)
C27 C26 C35 C38 4.7(3)
C25 C26 C35 C38 -176.4(2)
C27 C26 C35 C37 -115.6(3)
C25 C26 C35 C37 63.3(3)
C27 C26 C35 C36 124.2(3)
C25 C26 C35 C36 -56.9(3)
C44 N4 C40 C41 1.2(3)
Ru2 N4 C40 C41 -177.75(17)
N4 C40 C41 C42 -0.7(4)
C40 C41 C42 C43 0.3(4)
C41 C42 C43 C44 -0.4(4)
C40 N4 C44 C43 -1.3(3)
Ru2 N4 C44 C43 177.64(19)
C42 C43 C44 N4 1.0(4)
